data_7100653
loop_
_publ_author_name
'Daniel Leznoff'
'Pedro M. Aguiar'
'Raymond J. Batchelor'
'Scott Kroeker'
'Liang Ouyang.'

_publ_section_title
;
A Paramagnetic Cu(I)/Cu(II)/Zn(II) Coordination
Polymer with Multiple CN-Binding Modes and its Solid-State NMR
Characterization
;
_journal_name_full 'Chemical Communications'
_journal_paper_doi 10.1039/b512430a
_journal_year 2006
_chemical_formula_moiety 'C10 H16 Cu3 N10 Zn1'
_chemical_formula_sum 'C10 H16 Cu3 N10 Zn'
_chemical_formula_weight 532.32
_space_group_IT_number 2
_symmetry_cell_setting triclinic
_symmetry_space_group_name_Hall '-P 1'
_symmetry_space_group_name_H-M 'P -1'
_cell_angle_alpha 88.276(15)
_cell_angle_beta 84.002(16)
_cell_angle_gamma 68.053(15)
_cell_formula_units_Z 2
_cell_length_a 8.5686(18)
_cell_length_b 10.1532(18)
_cell_length_c 10.9605(18)
_cell_measurement_temperature 293
_cell_volume 879.6(3)
_diffrn_ambient_temperature 293
_exptl_crystal_density_diffrn 2.010
_cod_depositor_comments
;
The following automatic conversions were performed:
'_symmetry_cell_setting' value 'Triclinic' changed to 'triclinic'
according to '/home/saulius/struct/CIF-dictionaries/cif_core.dic'
dictionary named 'cif_core.dic' version 2.4.1 from 2010-06-29.

Automatic conversion script
Id: cif_fix_enum 1527 2010-12-29 10:47:43Z saulius 
;
_cod_original_sg_symbol_H-M 'P -1 '
_cod_original_formula_sum 'C10 H16 Cu3 N10 Zn1'
_cod_database_code 7100653

loop_
_symmetry_equiv_pos_as_xyz
x,y,z
-x,-y,-z

loop_
_atom_site_label
_atom_site_type_symbol
_atom_site_fract_x
_atom_site_fract_y
_atom_site_fract_z
_atom_site_U_iso_or_equiv
_atom_site_occupancy
_atom_site_adp_type
_atom_site_refinement_flags_posn
_atom_site_refinement_flags_adp
_atom_site_refinement_flags_occupancy
_atom_site_disorder_assembly
_atom_site_disorder_group
_atom_site_attached_hydrogens
Zn1 Zn 0.29561(6) 0.41582(5) -0.76458(4) 0.0244 1.0000 Uani . . . . . .
Cu1 Cu 0.0000 0.0000 -0.5000 0.0319 1.0000 Uani S . . . . .
Cu2 Cu 0.0000 0.0000 0.0000 0.0328 1.0000 Uani S . . . . .
Cu3 Cu 0.53226(7) 0.15737(7) -0.16293(5) 0.0331 1.0000 Uani . . . . . .
Cu4 Cu 0.33397(7) 0.32504(6) -0.31947(5) 0.0285 1.0000 Uani . . . . . .
N1 N 0.0687(5) 0.1671(4) -0.4964(4) 0.0352 1.0000 Uani . . . . . .
N2 N -0.2304(5) 0.1443(4) -0.5234(4) 0.0326 1.0000 Uani . . . . . .
N3 N 0.0808(6) 0.1588(5) -0.0423(4) 0.0484 1.0000 Uani . . . . . .
N4 N -0.1951(5) 0.1484(4) 0.0932(4) 0.0387 1.0000 Uani . . . . . .
N5 N 0.4204(5) 0.5459(4) -0.7656(4) 0.0340 1.0000 Uani . . . . . .
N6 N 0.0487(5) 0.5185(4) -0.7623(4) 0.0358 1.0000 Uani . . . . . .
N7 N 0.3759(5) 0.2917(4) -0.9098(3) 0.0327 1.0000 Uani . . . . . .
N8 N 0.3358(5) 0.3283(4) -0.6026(3) 0.0330 1.0000 Uani . . . . . .
N9 N 0.3357(6) 0.0187(5) -0.2932(4) 0.0479 1.0000 Uani . . . . . .
N10 N 0.9099(6) 0.0112(5) -0.2532(5) 0.0524 1.0000 Uani . . . . . .
C1 C -0.0831(7) 0.2980(5) -0.4856(5) 0.0426 1.0000 Uani . . . . . .
C2 C -0.2127(7) 0.2793(5) -0.5584(5) 0.0417 1.0000 Uani . . . . . .
C3 C -0.0167(8) 0.2806(6) 0.0398(6) 0.0538 1.0000 Uani . . . . . .
C4 C -0.1926(8) 0.2891(6) 0.0602(6) 0.0555 1.0000 Uani . . . . . .
C5 C 0.5017(6) 0.6077(5) -0.7438(4) 0.0304 1.0000 Uani . . . . . .
C6 C -0.0942(6) 0.5766(5) -0.7413(4) 0.0303 1.0000 Uani . . . . . .
C7 C 0.4304(6) 0.2338(5) -1.0015(4) 0.0318 1.0000 Uani . . . . . .
C8 C 0.3467(5) 0.3188(5) -0.4988(4) 0.0291 1.0000 Uani . . . . . .
C9 C 0.3880(6) 0.0985(5) -0.2679(4) 0.0330 1.0000 Uani . . . . . .
C10 C 0.7712(6) 0.0642(5) -0.2138(4) 0.0327 1.0000 Uani . . . . . .
H11 H -0.0557(7) 0.3762(5) -0.5159(5) 0.060(9) 1.0000 Uiso . . . . . .
H12 H -0.1281(7) 0.3150(5) -0.4021(5) 0.060(9) 1.0000 Uiso . . . . . .
H21 H -0.1745(7) 0.2759(5) -0.6432(5) 0.057(9) 1.0000 Uiso . . . . . .
H22 H -0.3181(7) 0.3562(5) -0.5431(5) 0.057(9) 1.0000 Uiso . . . . . .
H31 H -0.0124(8) 0.3657(6) 0.0039(6) 0.068(10) 1.0000 Uiso . . . . . .
H32 H 0.0301(8) 0.2665(6) 0.1161(6) 0.068(10) 1.0000 Uiso . . . . . .
H41 H -0.2524(8) 0.3557(6) 0.1240(6) 0.065(10) 1.0000 Uiso . . . . . .
H42 H -0.2448(8) 0.3191(6) -0.0135(6) 0.065(10) 1.0000 Uiso . . . . . .
H51 H 0.1358(5) 0.1688(4) -0.5684(4) 0.058(9) 1.0000 Uiso . . . . . .
H52 H 0.1297(5) 0.1602(4) -0.4295(4) 0.058(9) 1.0000 Uiso . . . . . .
H61 H -0.2768(5) 0.1136(4) -0.5845(4) 0.052(9) 1.0000 Uiso . . . . . .
H62 H -0.3005(5) 0.1572(4) -0.4504(4) 0.052(9) 1.0000 Uiso . . . . . .
H71 H 0.2069(6) 0.1244(5) -0.0252(4) 0.105(13) 1.0000 Uiso . . . . . .
H72 H 0.0746(6) 0.1807(5) -0.1154(4) 0.105(13) 1.0000 Uiso . . . . . .
H81 H -0.1762(5) 0.1341(4) 0.1875(4) 0.087(13) 1.0000 Uiso . . . . . .
H82 H -0.2843(5) 0.1415(4) 0.0842(4) 0.087(13) 1.0000 Uiso . . . . . .

loop_
_atom_site_aniso_label
_atom_site_aniso_U_11
_atom_site_aniso_U_22
_atom_site_aniso_U_33
_atom_site_aniso_U_23
_atom_site_aniso_U_13
_atom_site_aniso_U_12
Zn1 0.0224(2) 0.0287(3) 0.0226(2) -0.00640(19) 0.00058(18) -0.0102(2)
Cu1 0.0242(4) 0.0220(4) 0.0514(5) -0.0023(3) -0.0089(3) -0.0092(3)
Cu2 0.0272(4) 0.0306(4) 0.0408(4) -0.0066(3) 0.0044(3) -0.0127(3)
Cu3 0.0262(3) 0.0436(3) 0.0275(3) -0.0131(2) 0.0004(2) -0.0105(2)
Cu4 0.0239(3) 0.0346(3) 0.0276(3) -0.0032(2) -0.0022(2) -0.0114(2)
N1 0.033(2) 0.027(2) 0.050(2) -0.0011(17) -0.0094(18) -0.0144(17)
N2 0.028(2) 0.029(2) 0.040(2) -0.0064(17) -0.0019(17) -0.0094(16)
N3 0.054(3) 0.045(3) 0.053(3) -0.016(2) 0.020(2) -0.031(2)
N4 0.028(2) 0.039(2) 0.044(2) -0.0046(19) 0.0039(18) -0.0094(18)
N5 0.034(2) 0.035(2) 0.036(2) -0.0030(17) -0.0021(17) -0.0171(18)
N6 0.027(2) 0.041(2) 0.037(2) -0.0085(18) -0.0038(17) -0.0103(18)
N7 0.034(2) 0.036(2) 0.0290(19) -0.0104(16) 0.0002(16) -0.0144(18)
N8 0.037(2) 0.033(2) 0.0277(19) 0.0004(16) -0.0020(16) -0.0117(17)
N9 0.057(3) 0.047(3) 0.051(3) -0.010(2) -0.003(2) -0.032(2)
N10 0.030(2) 0.059(3) 0.056(3) -0.008(2) 0.001(2) -0.004(2)
C1 0.048(3) 0.028(2) 0.053(3) -0.008(2) -0.011(3) -0.013(2)
C2 0.040(3) 0.026(2) 0.054(3) -0.001(2) -0.011(2) -0.005(2)
C3 0.068(4) 0.041(3) 0.055(3) -0.014(3) 0.010(3) -0.027(3)
C4 0.054(4) 0.035(3) 0.071(4) -0.006(3) 0.003(3) -0.011(3)
C5 0.028(2) 0.030(2) 0.033(2) -0.0039(18) 0.0005(18) -0.0119(19)
C6 0.028(2) 0.037(2) 0.029(2) -0.0040(18) -0.0024(18) -0.015(2)
C7 0.028(2) 0.038(3) 0.030(2) -0.0099(19) -0.0025(18) -0.012(2)
C8 0.025(2) 0.030(2) 0.034(2) -0.0027(19) -0.0034(18) -0.0113(18)
C9 0.035(2) 0.035(2) 0.030(2) -0.0085(19) -0.0006(19) -0.014(2)
C10 0.030(2) 0.037(3) 0.028(2) -0.0021(19) -0.0038(18) -0.008(2)

loop_
_geom_bond_atom_site_label_1
_geom_bond_site_symmetry_1
_geom_bond_atom_site_label_2
_geom_bond_site_symmetry_2
_geom_bond_distance
_geom_bond_publ_flag
Zn1 . N5 . 1.985(4) yes
Zn1 . N6 . 1.976(4) yes
Zn1 . N7 . 1.960(4) yes
Zn1 . N8 . 1.966(4) yes
Cu1 . N10 1_455 2.728(5) yes
Cu1 . N10 2_654 2.728(5) yes
Cu1 . N2 2_554 2.007(4) yes
Cu1 . N1 2_554 1.995(4) yes
Cu1 . C2 2_554 2.837(5) yes
Cu1 . C1 2_554 2.843(5) yes
Cu1 . N1 . 1.995(4) yes
Cu1 . N2 . 2.007(4) yes
Cu1 . C1 . 2.843(5) yes
Cu1 . C2 . 2.837(5) yes
Cu2 . N3 2_555 2.005(4) yes
Cu2 . N4 2_555 1.990(4) yes
Cu2 . C4 2_555 2.836(6) yes
Cu2 . C3 2_555 2.844(5) yes
Cu2 . N3 . 2.005(4) yes
Cu2 . N4 . 1.990(4) yes
Cu2 . C3 . 2.844(5) yes
Cu2 . C4 . 2.836(6) yes
Cu3 . C5 2_664 2.493(5) yes
Cu3 . C7 1_556 1.936(4) yes
Cu3 . Cu4 . 2.6458(10) yes
Cu3 . C9 . 2.025(5) yes
Cu3 . C10 . 1.935(5) yes
Cu4 . C6 2_564 1.970(5) yes
Cu4 . C5 2_664 1.970(5) yes
Cu4 . C8 . 1.959(5) yes
Cu4 . C9 . 2.237(5) yes
N1 . C1 . 1.469(6) yes
N1 . H51 . 0.93000(18) no
N1 . H52 . 0.93000(17) no
N2 . C2 . 1.470(6) yes
N2 . H61 . 0.93000(15) no
N2 . H62 . 0.93000(19) no
N3 . C3 . 1.474(7) yes
N3 . H71 . 1.0395(2) no
N3 . H72 . 0.82671(14) no
N4 . C4 . 1.471(7) yes
N4 . H81 . 1.06009(18) no
N4 . H82 . 0.80862(16) no
N5 . C5 . 1.143(6) yes
N6 . C6 . 1.145(6) yes
N7 . C7 . 1.142(6) yes
N8 . C8 . 1.149(6) yes
N9 . C9 . 1.116(6) yes
N10 . C10 . 1.148(6) yes
C1 . C2 . 1.503(7) yes
C1 . H11 . 0.95000(16) no
C1 . H12 . 0.95000(18) no
C2 . H21 . 0.95000(17) no
C2 . H22 . 0.9500(2) no
C3 . C4 . 1.471(8) yes
C3 . H31 . 0.95000(17) no
C3 . H32 . 0.95000(17) no
C4 . H41 . 0.9500(2) no
C4 . H42 . 0.95000(18) no
